data_1568952
loop_
_publ_author_name
'Protich, Zachary'
'Lowder, Leah L.'
'Hughes, Russell P.'
'Wu, Jimmy'

_publ_section_title
;
 Regiodivergent (3 + 2) annulation reactions of oxyallyl cations.
;
_journal_issue 19
_journal_name_full 'Chemical science'
_journal_page_first 5196
_journal_page_last 5203
_journal_paper_doi 10.1039/d2sc06999g
_journal_volume 14
_journal_year 2023
_chemical_formula_moiety 'C16 H18 Br N O'
_chemical_formula_sum 'C16 H18 Br N O'
_chemical_formula_weight 320.22
_space_group_crystal_system monoclinic
_space_group_IT_number 14
_space_group_name_Hall '-P 2ybc'
_space_group_name_H-M_alt 'P 1 21/c 1'
_atom_sites_solution_hydrogens geom
_atom_sites_solution_primary dual
_audit_creation_date 2022-06-28
_audit_creation_method
;
Olex2 1.5
(compiled 2022.04.07 svn.rca3783a0 for OlexSys, GUI svn.r6498)
;
_audit_update_record
;
2022-12-21 deposited with the CCDC.	2023-04-24 downloaded from the CCDC.
;
_cell_angle_alpha 90
_cell_angle_beta 101.5354(8)
_cell_angle_gamma 90
_cell_formula_units_Z 4
_cell_length_a 13.68696(11)
_cell_length_b 6.65657(6)
_cell_length_c 15.48510(13)
_cell_measurement_reflns_used 14864
_cell_measurement_temperature 100.00(10)
_cell_measurement_theta_max 79.2500
_cell_measurement_theta_min 2.8720
_cell_volume 1382.32(2)
_computing_cell_refinement 'CrysAlisPro 1.171.42.59a (Rigaku OD, 2022)'
_computing_data_collection 'CrysAlisPro 1.171.42.59a (Rigaku OD, 2022)'
_computing_data_reduction 'CrysAlisPro 1.171.42.59a (Rigaku OD, 2022)'
_computing_molecular_graphics 'Olex2 1.5 (Dolomanov et al., 2009)'
_computing_publication_material 'Olex2 1.5 (Dolomanov et al., 2009)'
_computing_structure_refinement 'SHELXL 2018/3 (Sheldrick, 2015)'
_computing_structure_solution 'SHELXT  (Sheldrick, 2015)'
_diffrn_ambient_environment N~2~
_diffrn_ambient_temperature 100.00(10)
_diffrn_detector 'Hybrid Pixel Array Detector'
_diffrn_detector_area_resol_mean 10.0000
_diffrn_detector_type HyPix
_diffrn_measured_fraction_theta_full 1.000
_diffrn_measured_fraction_theta_max 0.977
_diffrn_measurement_details
;
List of Runs (angles in degrees, time in seconds):

  # Type    Start    End  Width  t~exp~   \w     \q     \k     \f   Frames
#--------------------------------------------------------------------------
  1  \w    130.00 177.00   0.50    0.05    --  113.25 125.00 -90.00   94
  2  \w     -5.00  40.00   0.50    0.05    --   47.62 -37.00-150.00   90
  3  \w    -25.00   0.00   0.50    0.05    --   47.62  -9.00 -42.00   50
  4  \w    -26.00  20.00   0.50    0.05    --   47.62 -19.00 150.00   92
  5  \w     45.00  71.00   0.50    0.05    --  113.25 -77.00  60.00   52
  6  \w     44.00  70.00   0.50    0.05    --  113.25 -61.00  90.00   52
  7  \w     42.00  67.00   0.50    0.05    --  113.25 -61.00   0.00   50
  8  \w     42.00  68.00   0.50    0.05    --  113.25 -61.00 -30.00   52
  9  \w     43.00  68.00   0.50    0.05    --  113.25 -61.00 -60.00   50
 10  \w     42.00  90.00   0.50    0.05    --  113.25 -77.00 -90.00   96
 11  \w     42.00  67.00   0.50    0.05    --  113.25 -61.00-120.00   50
 12  \w     53.00 102.00   0.50    0.05    --  113.25 -94.00-150.00   98
 13  \w     76.00 105.00   0.50    0.05    --  113.25-108.00-142.87   58
 14  \w     43.00  71.00   0.50    0.05    --  113.25-108.00-142.87   56
 15  \w     42.00  68.00   0.50    0.05    --  113.25 -94.00-120.00   52
 16  \w     79.00 104.00   0.50    0.05    --  113.25 -94.00-120.00   50
 17  \w     67.00 104.00   0.50    0.05    --  113.25 -94.00 -90.00   74
 18  \w    130.00 176.00   0.50    0.05    --  113.25  61.00   0.00   92
 19  \w    152.00 177.00   0.50    0.05    --  113.25  61.00 -90.00   50
 20  \w    134.00 178.00   0.50    0.05    --  113.25  61.00  30.00   88
 21  \w    141.00 171.00   0.50    0.05    --  113.25  45.00  60.00   60
 22  \w    145.00 172.00   0.50    0.05    --  113.25  61.00 120.00   54
 23  \w    152.00 178.00   0.50    0.05    --  113.25  45.00 150.00   52
 24  \w    103.00 129.00   0.50    0.05    --  113.25  32.00 -54.70   52
 25  \w    101.00 174.00   0.50    0.05    --  113.25  30.00 -30.00  146
 26  \w    101.00 140.00   0.50    0.05    --  113.25  30.00 -90.00   78
 27  \w    101.00 127.00   0.50    0.05    --  113.25  30.00 -60.00   52
 28  \w    102.00 154.00   0.50    0.05    --  113.25  30.00-120.00  104
 29  \w    137.00 176.00   0.50    0.05    --  113.25  45.00-150.00   78
 30  \w    144.00 170.00   0.50    0.05    --  113.25  30.00-180.00   52
 31  \w    102.00 133.00   0.50    0.05    --  113.25  30.00-180.00   62
 32  \w    102.00 133.00   0.50    0.05    --  113.25  30.00-150.00   62
 33  \w    151.00 178.00   0.50    0.05    --  113.25  30.00 -90.00   54
 34  \w    106.00 132.00   0.50    0.05    --  113.25  30.00 150.00   52
 35  \w    111.00 159.00   0.50    0.05    --  113.25   9.00 131.00   96
 36  \w     30.00  56.00   0.50    0.05    --   47.62   9.00 131.00   52
 37  \w     75.00 100.00   0.50    0.05    --   47.62   9.00 131.00   50
 38  \w     36.00  80.00   0.50    0.05    --   47.62  30.00 -55.06   88
 39  \w     44.00  72.00   0.50    0.05    --   47.62  19.00-150.00   56
 40  \w    -80.00 -30.00   0.50    0.05    --  -47.62 125.00-150.00  100
 41  \w    -82.00 -57.00   0.50    0.05    --  -91.75 125.00-180.00   50
 42  \w    -63.00 -36.00   0.50    0.05    --  -47.62 -31.00-128.18   54
 43  \w    -64.00 -35.00   0.50    0.05    --  -47.62 -31.00 -95.99   58
 44  \w    -75.00 -42.00   0.50    0.05    --  -47.62 -29.00-153.78   66
 45  \w    -76.00 -42.00   0.50    0.05    --  -47.62  -9.00 -42.00   68
 46  \w    -25.00  22.00   0.50    0.05    --  -47.62   9.00 131.00   94
 47  \w    -81.00 -36.00   0.50    0.05    --  -47.62 -29.00 168.38   90
 48  \w   -114.00 -87.00   0.50    0.05    --  -47.62 -29.00 168.38   54
 49  \w    -98.00 -36.00   0.50    0.05    --  -47.62 -29.00 124.62  124
 50  \w   -123.00 -97.00   0.50    0.05    --  -91.75 -31.00 139.65   52
 51  \w   -126.00 -91.00   0.50    0.05    --  -91.75 -30.00 124.84   70
 52  \w   -116.00 -90.00   0.50    0.05    --  -91.75 -30.00 -90.00   52
 53  \w   -113.00 -88.00   0.50    0.05    --  -91.75 -30.00-120.00   50
 54  \w   -115.00 -90.00   0.50    0.05    --  -91.75 -30.00-175.88   50
 55  \w   -117.00 -91.00   0.50    0.05    --  -91.75 -30.00-180.00   52
 56  \w   -107.00 -81.00   0.50    0.05    --  -91.75 -29.00 135.75   52
 57  \w   -107.00 -82.00   0.50    0.05    --  -91.75 -29.00 143.28   50
 58  \w   -106.00 -81.00   0.50    0.05    --  -91.75 -29.00 151.42   50
 59  \w   -105.00 -79.00   0.50    0.05    --  -91.75 -29.00 160.10   52
 60  \w   -104.00 -79.00   0.50    0.05    --  -91.75 -29.00-156.98   50
 61  \w   -104.00 -79.00   0.50    0.05    --  -91.75 -28.00-176.79   50
 62  \w   -104.00 -79.00   0.50    0.05    --  -91.75 -29.00-161.78   50
 63  \w   -112.00 -79.00   0.50    0.05    --  -91.75 -28.00-152.49   66
 64  \w   -104.00 -79.00   0.50    0.05    --  -91.75 -29.00-136.65   50
 65  \w   -144.00-119.00   0.50    0.05    --  -91.75  -9.00 -42.00   50
;
_diffrn_measurement_device 'four-circle diffractometer'
_diffrn_measurement_device_type 'XtaLAB Synergy, Dualflex, HyPix'
_diffrn_measurement_method '\w scans'
_diffrn_orient_matrix_type 'CrysAlisPro convention (1999,Acta A55,543-557)'
_diffrn_orient_matrix_UB_11 -0.0358484000
_diffrn_orient_matrix_UB_12 -0.0194052000
_diffrn_orient_matrix_UB_13 0.0878080000
_diffrn_orient_matrix_UB_21 0.1089726000
_diffrn_orient_matrix_UB_22 -0.0188681000
_diffrn_orient_matrix_UB_23 0.0496619000
_diffrn_orient_matrix_UB_31 0.0059392000
_diffrn_orient_matrix_UB_32 0.2298677000
_diffrn_orient_matrix_UB_33 0.0115137000
_diffrn_radiation_monochromator mirror
_diffrn_radiation_probe x-ray
_diffrn_radiation_type 'Cu K\a'
_diffrn_radiation_wavelength 1.54184
_diffrn_reflns_av_R_equivalents 0.0267
_diffrn_reflns_av_unetI/netI 0.0146
_diffrn_reflns_Laue_measured_fraction_full 1.000
_diffrn_reflns_Laue_measured_fraction_max 0.977
_diffrn_reflns_limit_h_max 17
_diffrn_reflns_limit_h_min -17
_diffrn_reflns_limit_k_max 8
_diffrn_reflns_limit_k_min -5
_diffrn_reflns_limit_l_max 19
_diffrn_reflns_limit_l_min -19
_diffrn_reflns_number 19284
_diffrn_reflns_point_group_measured_fraction_full 1.000
_diffrn_reflns_point_group_measured_fraction_max 0.977
_diffrn_reflns_theta_full 67.684
_diffrn_reflns_theta_max 80.122
_diffrn_reflns_theta_min 3.296
_diffrn_source 'micro-focus sealed X-ray tube'
_diffrn_source_current 1
_diffrn_source_type 'PhotonJet (Cu) X-ray Source'
_diffrn_source_voltage 50
_exptl_absorpt_coefficient_mu 3.972
_exptl_absorpt_correction_T_max 1.000
_exptl_absorpt_correction_T_min 0.421
_exptl_absorpt_correction_type gaussian
_exptl_absorpt_process_details
;
CrysAlisPro 1.171.42.59a (Rigaku Oxford Diffraction, 2022)
Numerical absorption correction based on gaussian integration over
a multifaceted crystal model
Empirical absorption correction using spherical harmonics,
implemented in SCALE3 ABSPACK scaling algorithm.
;
_exptl_crystal_colour colourless
_exptl_crystal_colour_primary colourless
_exptl_crystal_density_diffrn 1.539
_exptl_crystal_description block
_exptl_crystal_F_000 656
_exptl_crystal_recrystallization_method 'used as received'
_exptl_crystal_size_max 0.354
_exptl_crystal_size_mid 0.205
_exptl_crystal_size_min 0.172
_refine_diff_density_max 0.556
_refine_diff_density_min -0.620
_refine_diff_density_rms 0.072
_refine_ls_extinction_method none
_refine_ls_goodness_of_fit_ref 1.126
_refine_ls_hydrogen_treatment constr
_refine_ls_matrix_type full
_refine_ls_number_parameters 175
_refine_ls_number_reflns 2959
_refine_ls_number_restraints 0
_refine_ls_restrained_S_all 1.126
_refine_ls_R_factor_all 0.0283
_refine_ls_R_factor_gt 0.0278
_refine_ls_shift/su_max 0.002
_refine_ls_shift/su_mean 0.000
_refine_ls_structure_factor_coef Fsqd
_refine_ls_weighting_details 'w=1/[\s^2^(Fo^2^)+(0.0328P)^2^+1.3770P] where P=(Fo^2^+2Fc^2^)/3'
_refine_ls_weighting_scheme calc
_refine_ls_wR_factor_gt 0.0715
_refine_ls_wR_factor_ref 0.0719
_reflns_Friedel_coverage 0.000
_reflns_number_gt 2910
_reflns_number_total 2959
_reflns_threshold_expression 'I > 2\s(I)'
_cod_data_source_file d2sc06999g2.cif
_cod_data_source_block jw622b
_cod_depositor_comments 'Adding full bibliography for 1568950--1568954.cif.'
_cod_database_code 1568952
_shelx_shelxl_version_number 2018/3
_chemical_oxdiff_formula C16H19NO
_chemical_oxdiff_usercomment ZTP-3-187-minor
_shelx_space_group_comment
;
The symmetry employed for this shelxl refinement is uniquely defined
by the following loop, which should always be used as a source of
symmetry information in preference to the above space-group names.
They are only intended as comments.
;
_shelx_estimated_absorpt_t_max 0.548
_shelx_estimated_absorpt_t_min 0.334
_olex2_refinement_description
;
1. Fixed Uiso
 At 1.2 times of:
  All C(H) groups, All C(H,H) groups
 At 1.5 times of:
  All C(H,H,H) groups
2.a Ternary CH refined with riding coordinates:
 C5(H5)
2.b Secondary CH2 refined with riding coordinates:
 C6(H6A,H6B), C7(H7A,H7B)
2.c Aromatic/amide H refined with riding coordinates:
 C10(H10), C11(H11), C12(H12), C13(H13)
2.d Idealised Me refined as rotating group:
 C14(H14A,H14B,H14C), C15(H15A,H15B,H15C), C16(H16A,H16B,H16C)
;
_olex2_diffrn_ambient_temperature_device 'Oxford Cryosystems'
_olex2_exptl_crystal_mounting_method 'The crystal was mounted on a nylon loop with paratone oil'
_olex2_submission_original_sample_id ZTP-3-187-minor
_olex2_submission_special_instructions 'No special instructions were received'
_oxdiff_exptl_absorpt_empirical_details
;
Empirical correction (ABSPACK) includes:
- Absorption correction using spherical harmonics
- Frame scaling
;
_oxdiff_exptl_absorpt_empirical_full_max 1.194
_oxdiff_exptl_absorpt_empirical_full_min 0.908

loop_
_space_group_symop_operation_xyz
'x, y, z'
'-x, y+1/2, -z+1/2'
'-x, -y, -z'
'x, -y-1/2, z-1/2'

loop_
_atom_site_label
_atom_site_type_symbol
_atom_site_fract_x
_atom_site_fract_y
_atom_site_fract_z
_atom_site_U_iso_or_equiv
_atom_site_adp_type
_atom_site_occupancy
_atom_site_site_symmetry_order
_atom_site_calc_flag
_atom_site_refinement_flags_posn
_atom_site_refinement_flags_adp
_atom_site_refinement_flags_occupancy
_atom_site_disorder_assembly
_atom_site_disorder_group
Br1 Br 0.80201(2) 0.63026(3) 0.54347(2) 0.02390(8) Uani 1 1 d . . . . .
O1 O 0.90667(10) 0.6468(2) 0.37326(10) 0.0244(3) Uani 1 1 d . . . . .
N1 N 0.64958(11) 0.5230(2) 0.36163(10) 0.0189(3) Uani 1 1 d . . . . .
C1 C 0.81326(14) 0.4247(3) 0.45769(12) 0.0185(3) Uani 1 1 d . . . . .
C2 C 0.87000(13) 0.4883(3) 0.38600(12) 0.0183(4) Uani 1 1 d . . . . .
C3 C 0.86548(13) 0.2884(3) 0.33758(12) 0.0183(4) Uani 1 1 d . . . . .
C4 C 0.74955(13) 0.2515(3) 0.31870(12) 0.0164(3) Uani 1 1 d . . . . .
C5 C 0.71399(13) 0.3572(3) 0.39951(12) 0.0172(4) Uani 1 1 d . . . . .
H5 H 0.677783 0.260882 0.431461 0.021 Uiso 1 1 calc R U . . .
C6 C 0.87113(14) 0.2357(3) 0.49567(13) 0.0224(4) Uani 1 1 d . . . . .
H6A H 0.826147 0.135189 0.514222 0.027 Uiso 1 1 calc R U . . .
H6B H 0.924697 0.269622 0.546649 0.027 Uiso 1 1 calc R U . . .
C7 C 0.91523(14) 0.1569(3) 0.41675(13) 0.0220(4) Uani 1 1 d . . . . .
H7A H 0.988617 0.172901 0.428642 0.026 Uiso 1 1 calc R U . . .
H7B H 0.898756 0.013277 0.405297 0.026 Uiso 1 1 calc R U . . .
C8 C 0.63449(12) 0.5184(3) 0.27063(12) 0.0166(3) Uani 1 1 d . . . . .
C9 C 0.69312(13) 0.3717(3) 0.24101(13) 0.0173(4) Uani 1 1 d . . . . .
C10 C 0.68820(14) 0.3449(3) 0.15187(13) 0.0215(4) Uani 1 1 d . . . . .
H10 H 0.726860 0.243503 0.131459 0.026 Uiso 1 1 calc R U . . .
C11 C 0.62557(15) 0.4689(3) 0.09182(13) 0.0242(4) Uani 1 1 d . . . . .
H11 H 0.623059 0.454427 0.030380 0.029 Uiso 1 1 calc R U . . .
C12 C 0.56745(15) 0.6123(3) 0.12190(13) 0.0229(4) Uani 1 1 d . . . . .
H12 H 0.525063 0.694923 0.080421 0.027 Uiso 1 1 calc R U . . .
C13 C 0.56937(14) 0.6390(3) 0.21163(13) 0.0192(4) Uani 1 1 d . . . . .
H13 H 0.527939 0.735541 0.231771 0.023 Uiso 1 1 calc R U . . .
C14 C 0.91650(14) 0.2828(3) 0.25927(14) 0.0240(4) Uani 1 1 d . . . . .
H14A H 0.905073 0.151822 0.230132 0.036 Uiso 1 1 calc R U . . .
H14B H 0.988283 0.304098 0.279520 0.036 Uiso 1 1 calc R U . . .
H14C H 0.889131 0.388996 0.217551 0.036 Uiso 1 1 calc R U . . .
C15 C 0.72037(14) 0.0291(3) 0.30934(13) 0.0217(4) Uani 1 1 d . . . . .
H15A H 0.647533 0.017113 0.296189 0.033 Uiso 1 1 calc R U . . .
H15B H 0.747400 -0.041266 0.364543 0.033 Uiso 1 1 calc R U . . .
H15C H 0.747505 -0.030763 0.261313 0.033 Uiso 1 1 calc R U . . .
C16 C 0.57304(14) 0.6029(3) 0.40526(13) 0.0227(4) Uani 1 1 d . . . . .
H16A H 0.572602 0.749874 0.401465 0.034 Uiso 1 1 calc R U . . .
H16B H 0.587257 0.562071 0.467316 0.034 Uiso 1 1 calc R U . . .
H16C H 0.507735 0.550590 0.376362 0.034 Uiso 1 1 calc R U . . .

loop_
_atom_site_aniso_label
_atom_site_aniso_U_11
_atom_site_aniso_U_22
_atom_site_aniso_U_33
_atom_site_aniso_U_23
_atom_site_aniso_U_13
_atom_site_aniso_U_12
Br1 0.02853(13) 0.02030(12) 0.02342(12) -0.00526(7) 0.00650(8) -0.00252(7)
O1 0.0239(7) 0.0155(7) 0.0352(8) 0.0010(6) 0.0092(6) -0.0040(5)
N1 0.0190(7) 0.0191(8) 0.0204(7) -0.0004(6) 0.0080(6) 0.0033(6)
C1 0.0209(8) 0.0141(8) 0.0215(8) -0.0025(7) 0.0063(7) -0.0019(7)
C2 0.0144(8) 0.0161(9) 0.0242(9) 0.0008(7) 0.0031(6) 0.0007(7)
C3 0.0152(8) 0.0144(8) 0.0261(9) -0.0009(7) 0.0065(7) -0.0006(7)
C4 0.0163(8) 0.0128(8) 0.0215(8) -0.0007(7) 0.0071(6) -0.0006(6)
C5 0.0183(8) 0.0138(8) 0.0210(9) -0.0002(7) 0.0073(7) -0.0016(6)
C6 0.0231(9) 0.0179(9) 0.0253(9) 0.0029(7) 0.0030(7) -0.0004(7)
C7 0.0191(8) 0.0166(9) 0.0297(10) 0.0012(8) 0.0038(7) 0.0016(7)
C8 0.0155(8) 0.0136(8) 0.0216(8) -0.0021(7) 0.0062(6) -0.0031(6)
C9 0.0155(8) 0.0136(8) 0.0239(9) -0.0008(7) 0.0061(7) -0.0019(6)
C10 0.0217(9) 0.0202(9) 0.0235(9) -0.0037(7) 0.0070(7) 0.0005(7)
C11 0.0256(9) 0.0265(10) 0.0208(9) 0.0003(8) 0.0052(7) -0.0028(8)
C12 0.0235(9) 0.0212(10) 0.0235(9) 0.0016(7) 0.0034(7) -0.0036(7)
C13 0.0181(8) 0.0142(9) 0.0260(9) -0.0009(7) 0.0060(7) -0.0005(6)
C14 0.0193(9) 0.0238(10) 0.0319(10) -0.0030(8) 0.0121(7) 0.0003(7)
C15 0.0213(9) 0.0132(9) 0.0309(10) -0.0010(7) 0.0060(7) -0.0019(7)
C16 0.0220(9) 0.0219(10) 0.0273(10) -0.0030(8) 0.0120(7) 0.0020(7)

loop_
_atom_type_symbol
_atom_type_description
_atom_type_scat_dispersion_real
_atom_type_scat_dispersion_imag
_atom_type_scat_source
C C 0.0181 0.0091 'International Tables Vol C Tables 4.2.6.8 and 6.1.1.4'
H H 0.0000 0.0000 'International Tables Vol C Tables 4.2.6.8 and 6.1.1.4'
Br Br -0.6763 1.2805 'International Tables Vol C Tables 4.2.6.8 and 6.1.1.4'
N N 0.0311 0.0180 'International Tables Vol C Tables 4.2.6.8 and 6.1.1.4'
O O 0.0492 0.0322 'International Tables Vol C Tables 4.2.6.8 and 6.1.1.4'

loop_
_exptl_crystal_face_index_h
_exptl_crystal_face_index_k
_exptl_crystal_face_index_l
_exptl_crystal_face_perp_dist
-1 0 0 0.0993
1 0 0 0.0993
-2 0 5 0.0840
2 0 -5 0.0877
0 1 0 0.1781
0 -1 0 0.1762
1 0 1 0.0957
-1 0 -1 0.0957
5 0 -3 0.0820
1 2 5 0.1392
3 -4 -2 0.1723
1 2 -1 0.1482
-4 0 5 0.0897

loop_
_geom_angle_atom_site_label_1
_geom_angle_atom_site_label_2
_geom_angle_atom_site_label_3
_geom_angle
_geom_angle_site_symmetry_1
_geom_angle_site_symmetry_3
_geom_angle_publ_flag
C8 N1 C5 110.36(14) . . ?
C8 N1 C16 120.40(15) . . ?
C16 N1 C5 121.50(15) . . ?
C2 C1 Br1 114.99(13) . . ?
C2 C1 C5 99.91(14) . . ?
C2 C1 C6 101.86(14) . . ?
C5 C1 Br1 115.21(12) . . ?
C6 C1 Br1 114.91(13) . . ?
C6 C1 C5 108.18(15) . . ?
O1 C2 C1 130.45(17) . . ?
O1 C2 C3 131.59(17) . . ?
C3 C2 C1 97.96(14) . . ?
C2 C3 C4 99.67(13) . . ?
C2 C3 C7 97.81(15) . . ?
C7 C3 C4 109.03(14) . . ?
C14 C3 C2 115.80(16) . . ?
C14 C3 C4 117.14(15) . . ?
C14 C3 C7 114.80(15) . . ?
C3 C4 C5 103.88(14) . . ?
C9 C4 C3 113.47(14) . . ?
C9 C4 C5 101.65(14) . . ?
C9 C4 C15 110.62(15) . . ?
C15 C4 C3 113.72(14) . . ?
C15 C4 C5 112.72(14) . . ?
N1 C5 C1 113.97(15) . . ?
N1 C5 C4 105.84(14) . . ?
N1 C5 H5 111.4 . . ?
C1 C5 C4 102.47(14) . . ?
C1 C5 H5 111.4 . . ?
C4 C5 H5 111.4 . . ?
C1 C6 H6A 111.2 . . ?
C1 C6 H6B 111.2 . . ?
C1 C6 C7 103.06(15) . . ?
H6A C6 H6B 109.1 . . ?
C7 C6 H6A 111.2 . . ?
C7 C6 H6B 111.2 . . ?
C3 C7 C6 104.63(15) . . ?
C3 C7 H7A 110.8 . . ?
C3 C7 H7B 110.8 . . ?
C6 C7 H7A 110.8 . . ?
C6 C7 H7B 110.8 . . ?
H7A C7 H7B 108.9 . . ?
N1 C8 C9 111.78(16) . . ?
N1 C8 C13 126.87(16) . . ?
C13 C8 C9 121.34(17) . . ?
C8 C9 C4 110.00(16) . . ?
C10 C9 C4 129.69(17) . . ?
C10 C9 C8 120.14(17) . . ?
C9 C10 H10 120.4 . . ?
C9 C10 C11 119.26(18) . . ?
C11 C10 H10 120.4 . . ?
C10 C11 H11 120.0 . . ?
C12 C11 C10 120.03(18) . . ?
C12 C11 H11 120.0 . . ?
C11 C12 H12 119.1 . . ?
C11 C12 C13 121.74(18) . . ?
C13 C12 H12 119.1 . . ?
C8 C13 C12 117.44(17) . . ?
C8 C13 H13 121.3 . . ?
C12 C13 H13 121.3 . . ?
C3 C14 H14A 109.5 . . ?
C3 C14 H14B 109.5 . . ?
C3 C14 H14C 109.5 . . ?
H14A C14 H14B 109.5 . . ?
H14A C14 H14C 109.5 . . ?
H14B C14 H14C 109.5 . . ?
C4 C15 H15A 109.5 . . ?
C4 C15 H15B 109.5 . . ?
C4 C15 H15C 109.5 . . ?
H15A C15 H15B 109.5 . . ?
H15A C15 H15C 109.5 . . ?
H15B C15 H15C 109.5 . . ?
N1 C16 H16A 109.5 . . ?
N1 C16 H16B 109.5 . . ?
N1 C16 H16C 109.5 . . ?
H16A C16 H16B 109.5 . . ?
H16A C16 H16C 109.5 . . ?
H16B C16 H16C 109.5 . . ?

loop_
_geom_bond_atom_site_label_1
_geom_bond_atom_site_label_2
_geom_bond_distance
_geom_bond_site_symmetry_2
_geom_bond_publ_flag
Br1 C1 1.9347(18) . ?
O1 C2 1.201(2) . ?
N1 C5 1.460(2) . ?
N1 C8 1.383(2) . ?
N1 C16 1.456(2) . ?
C1 C2 1.536(2) . ?
C1 C5 1.539(2) . ?
C1 C6 1.539(3) . ?
C2 C3 1.523(3) . ?
C3 C4 1.574(2) . ?
C3 C7 1.549(3) . ?
C3 C14 1.516(3) . ?
C4 C5 1.594(2) . ?
C4 C9 1.521(3) . ?
C4 C15 1.532(3) . ?
C5 H5 1.0000 . ?
C6 H6A 0.9900 . ?
C6 H6B 0.9900 . ?
C6 C7 1.558(3) . ?
C7 H7A 0.9900 . ?
C7 H7B 0.9900 . ?
C8 C9 1.398(2) . ?
C8 C13 1.396(3) . ?
C9 C10 1.380(3) . ?
C10 H10 0.9500 . ?
C10 C11 1.401(3) . ?
C11 H11 0.9500 . ?
C11 C12 1.382(3) . ?
C12 H12 0.9500 . ?
C12 C13 1.396(3) . ?
C13 H13 0.9500 . ?
C14 H14A 0.9800 . ?
C14 H14B 0.9800 . ?
C14 H14C 0.9800 . ?
C15 H15A 0.9800 . ?
C15 H15B 0.9800 . ?
C15 H15C 0.9800 . ?
C16 H16A 0.9800 . ?
C16 H16B 0.9800 . ?
C16 H16C 0.9800 . ?

loop_
_geom_torsion_atom_site_label_1
_geom_torsion_atom_site_label_2
_geom_torsion_atom_site_label_3
_geom_torsion_atom_site_label_4
_geom_torsion
_geom_torsion_site_symmetry_1
_geom_torsion_site_symmetry_2
_geom_torsion_site_symmetry_3
_geom_torsion_site_symmetry_4
_geom_torsion_publ_flag
Br1 C1 C2 O1 -2.0(3) . . . . ?
Br1 C1 C2 C3 177.64(12) . . . . ?
Br1 C1 C5 N1 47.71(19) . . . . ?
Br1 C1 C5 C4 161.56(12) . . . . ?
Br1 C1 C6 C7 -151.72(12) . . . . ?
O1 C2 C3 C4 -126.0(2) . . . . ?
O1 C2 C3 C7 123.0(2) . . . . ?
O1 C2 C3 C14 0.6(3) . . . . ?
N1 C8 C9 C4 4.4(2) . . . . ?
N1 C8 C9 C10 -179.96(16) . . . . ?
N1 C8 C13 C12 178.60(17) . . . . ?
C1 C2 C3 C4 54.38(15) . . . . ?
C1 C2 C3 C7 -56.55(15) . . . . ?
C1 C2 C3 C14 -179.01(15) . . . . ?
C1 C6 C7 C3 -8.37(18) . . . . ?
C2 C1 C5 N1 -76.08(17) . . . . ?
C2 C1 C5 C4 37.76(16) . . . . ?
C2 C1 C6 C7 -26.73(17) . . . . ?
C2 C3 C4 C5 -30.56(17) . . . . ?
C2 C3 C4 C9 78.96(17) . . . . ?
C2 C3 C4 C15 -153.45(15) . . . . ?
C2 C3 C7 C6 40.32(17) . . . . ?
C3 C4 C5 N1 115.12(15) . . . . ?
C3 C4 C5 C1 -4.57(17) . . . . ?
C3 C4 C9 C8 -111.59(17) . . . . ?
C3 C4 C9 C10 73.3(2) . . . . ?
C4 C3 C7 C6 -62.78(18) . . . . ?
C4 C9 C10 C11 176.02(18) . . . . ?
C5 N1 C8 C9 -6.5(2) . . . . ?
C5 N1 C8 C13 172.84(17) . . . . ?
C5 C1 C2 O1 122.0(2) . . . . ?
C5 C1 C2 C3 -58.41(15) . . . . ?
C5 C1 C6 C7 77.99(17) . . . . ?
C5 C4 C9 C8 -0.71(18) . . . . ?
C5 C4 C9 C10 -175.80(18) . . . . ?
C6 C1 C2 O1 -126.9(2) . . . . ?
C6 C1 C2 C3 52.71(16) . . . . ?
C6 C1 C5 N1 177.85(15) . . . . ?
C6 C1 C5 C4 -68.31(17) . . . . ?
C7 C3 C4 C5 71.25(17) . . . . ?
C7 C3 C4 C9 -179.23(15) . . . . ?
C7 C3 C4 C15 -51.6(2) . . . . ?
C8 N1 C5 C1 117.52(16) . . . . ?
C8 N1 C5 C4 5.69(19) . . . . ?
C8 C9 C10 C11 1.3(3) . . . . ?
C9 C4 C5 N1 -2.90(17) . . . . ?
C9 C4 C5 C1 -122.59(14) . . . . ?
C9 C8 C13 C12 -2.1(3) . . . . ?
C9 C10 C11 C12 -1.8(3) . . . . ?
C10 C11 C12 C13 0.3(3) . . . . ?
C11 C12 C13 C8 1.6(3) . . . . ?
C13 C8 C9 C4 -174.97(16) . . . . ?
C13 C8 C9 C10 0.7(3) . . . . ?
C14 C3 C4 C5 -156.26(16) . . . . ?
C14 C3 C4 C9 -46.7(2) . . . . ?
C14 C3 C4 C15 80.8(2) . . . . ?
C14 C3 C7 C6 163.51(16) . . . . ?
C15 C4 C5 N1 -121.33(16) . . . . ?
C15 C4 C5 C1 118.99(16) . . . . ?
C15 C4 C9 C8 119.22(16) . . . . ?
C15 C4 C9 C10 -55.9(2) . . . . ?
C16 N1 C5 C1 -93.1(2) . . . . ?
C16 N1 C5 C4 155.06(16) . . . . ?
C16 N1 C8 C9 -156.24(17) . . . . ?
C16 N1 C8 C13 23.1(3) . . . . ?

loop_
_exptl_oxdiff_crystal_face_indexfrac_h
_exptl_oxdiff_crystal_face_indexfrac_k
_exptl_oxdiff_crystal_face_indexfrac_l
_exptl_oxdiff_crystal_face_x
_exptl_oxdiff_crystal_face_y
_exptl_oxdiff_crystal_face_z
-0.9990 0.0002 -0.0006 0.0358 -0.1089 -0.0059
0.9990 -0.0002 0.0006 -0.0358 0.1089 0.0059
-2.0038 0.0036 5.0118 0.5118 0.0305 0.0466
1.9930 0.0015 -5.0027 -0.5108 -0.0313 -0.0454
0.0004 0.9998 -0.0006 -0.0195 -0.0189 0.2298
-0.0004 -0.9998 0.0006 0.0195 0.0189 -0.2298
1.0013 0.0009 0.9974 0.0517 0.1586 0.0176
-1.0013 -0.0009 -0.9974 -0.0517 -0.1586 -0.0176
5.0013 0.0008 -3.0091 -0.4435 0.3956 -0.0048
1.0049 2.0023 4.9948 0.3637 0.3198 0.5237
2.9932 -3.9999 -1.9921 -0.2046 0.3027 -0.9246
1.0071 2.0002 -1.0014 -0.1629 0.0223 0.4542
-4.0023 0.0007 5.0019 0.5827 -0.1878 0.0340
